data_4301541
loop_
_publ_author_name
'Sipke H. Wadman'
'Martin Lutz'
'Duncan M. Tooke'
'Anthony L. Spek'
'Franti\<sek Hartl'
'Remco W. A. Havenith'
'Gerard P. M. van Klink'
'Gerard van Koten'

_publ_contact_author_address
; Bijvoet Center for Biomolecular Research
  Crystal and Structural Chemistry
  Utrecht University
  Padualaan 8
  3584 CH Utrecht
  The Netherlands
;
_publ_contact_author_email m.lutz@uu.nl
_publ_contact_author_fax '[+31] 30 2533940'
_publ_contact_author_name 'Martin Lutz'
_publ_contact_author_phone '[+31] 30 2533902'
_publ_section_title
;
Consequences of N,C,N'- and C,N,N'-Coordination Modes on Electronic and
Photophysical Properties of Cyclometalated Aryl Ruthenium(II) Complexes
;
_journal_name_full 'Inorganic Chemistry'
_journal_page_first 1887
_journal_page_last 1900
_journal_paper_doi 10.1021/ic801595m
_journal_volume 48
_journal_year 2009
_chemical_formula_moiety 'C33 H26 N6 O2 Ru, 2(F6 P), C3 H6 O, H2 O'
_chemical_formula_sum 'C36 H34 F12 N6 O4 P2 Ru'
_chemical_formula_weight 1005.70
_chemical_name_systematic
; 
 ? 
;
_space_group_IT_number 61
_symmetry_cell_setting orthorhombic
_symmetry_space_group_name_Hall '-P 2ac 2ab'
_symmetry_space_group_name_H-M 'P b c a'
_atom_sites_solution_hydrogens difmap
_atom_sites_solution_primary heavy
_atom_sites_solution_secondary difmap
_audit_creation_method SHELXL-97
_cell_angle_alpha 90.00
_cell_angle_beta 90.00
_cell_angle_gamma 90.00
_cell_formula_units_Z 8
_cell_length_a 20.4716(6)
_cell_length_b 15.6606(5)
_cell_length_c 24.1341(3)
_cell_measurement_reflns_used 40399
_cell_measurement_temperature 150(2)
_cell_measurement_theta_max 25.50
_cell_measurement_theta_min 1.69
_cell_volume 7737.3(3)
_computing_cell_refinement Peakref
_computing_data_collection 'Nonius COLLECT'
_computing_data_reduction 'EvalCCD, Sadabs'
_computing_structure_refinement 'SHELXL-97 (Sheldrick, 1997)'
_computing_structure_solution 'DIRDIF-99 (Beurskens et al., 1999)'
_diffrn_ambient_temperature 150(2)
_diffrn_measured_fraction_theta_full 1.000
_diffrn_measured_fraction_theta_max 1.000
_diffrn_measurement_device_type 'Nonius KappaCCD'
_diffrn_measurement_method '\f and \w scans'
_diffrn_radiation_monochromator graphite
_diffrn_radiation_source 'rotating anode'
_diffrn_radiation_type MoK\a
_diffrn_radiation_wavelength 0.71073
_diffrn_reflns_av_R_equivalents 0.0581
_diffrn_reflns_av_sigmaI/netI 0.0275
_diffrn_reflns_limit_h_max 24
_diffrn_reflns_limit_h_min -24
_diffrn_reflns_limit_k_max 18
_diffrn_reflns_limit_k_min -18
_diffrn_reflns_limit_l_max 29
_diffrn_reflns_limit_l_min -29
_diffrn_reflns_number 108302
_diffrn_reflns_theta_full 25.51
_diffrn_reflns_theta_max 25.51
_diffrn_reflns_theta_min 1.69
_exptl_absorpt_coefficient_mu 0.596
_exptl_absorpt_correction_T_max 0.95
_exptl_absorpt_correction_T_min 0.64
_exptl_absorpt_correction_type multi-scan
_exptl_crystal_colour red
_exptl_crystal_density_diffrn 1.727
_exptl_crystal_density_method 'not measured'
_exptl_crystal_description needle
_exptl_crystal_F_000 4048
_exptl_crystal_size_max 0.39
_exptl_crystal_size_mid 0.18
_exptl_crystal_size_min 0.08
_refine_diff_density_max 0.866
_refine_diff_density_min -0.470
_refine_diff_density_rms 0.086
_refine_ls_extinction_method none
_refine_ls_goodness_of_fit_ref 1.120
_refine_ls_hydrogen_treatment constr
_refine_ls_matrix_type full
_refine_ls_number_parameters 553
_refine_ls_number_reflns 7197
_refine_ls_number_restraints 0
_refine_ls_restrained_S_all 1.120
_refine_ls_R_factor_all 0.0629
_refine_ls_R_factor_gt 0.0342
_refine_ls_shift/su_max 0.001
_refine_ls_shift/su_mean 0.000
_refine_ls_structure_factor_coef Fsqd
_refine_ls_weighting_details 'calc w=1/[\s^2^(Fo^2^)+(0.0240P)^2^+18.2823P] where P=(Fo^2^+2Fc^2^)/3'
_refine_ls_weighting_scheme calc
_refine_ls_wR_factor_gt 0.0713
_refine_ls_wR_factor_ref 0.0860
_reflns_number_gt 5347
_reflns_number_total 7197
_reflns_threshold_expression I>2\s(I)
_cod_data_source_file ic801595m_si_001_3.cif
_cod_data_source_block s3737a
_cod_database_code 4301541

loop_
_symmetry_equiv_pos_as_xyz
'x, y, z'
'-x+1/2, -y, z+1/2'
'x+1/2, -y+1/2, -z'
'-x, y+1/2, -z+1/2'
'-x, -y, -z'
'x-1/2, y, -z-1/2'
'-x-1/2, y-1/2, z'
'x, -y-1/2, z-1/2'

loop_
_atom_site_label
_atom_site_type_symbol
_atom_site_fract_x
_atom_site_fract_y
_atom_site_fract_z
_atom_site_U_iso_or_equiv
_atom_site_adp_type
_atom_site_occupancy
_atom_site_symmetry_multiplicity
_atom_site_calc_flag
_atom_site_refinement_flags
_atom_site_disorder_assembly
_atom_site_disorder_group
Ru1 Ru 0.475275(11) 0.611960(15) 0.322990(10) 0.01429(7) Uani 1 1 d . . .
O1 O 0.75937(13) 0.68585(19) 0.46679(12) 0.0468(8) Uani 1 1 d . . .
O2 O 0.79949(10) 0.60645(16) 0.39734(10) 0.0277(6) Uani 1 1 d . . .
N2 N 0.56537(12) 0.62820(16) 0.34990(11) 0.0159(6) Uani 1 1 d . . .
N8 N 0.52472(12) 0.52142(16) 0.27691(10) 0.0155(5) Uani 1 1 d . . .
N14 N 0.46204(12) 0.71324(16) 0.37724(11) 0.0177(6) Uani 1 1 d . . .
N19 N 0.46970(12) 0.69142(16) 0.25427(11) 0.0174(6) Uani 1 1 d . . .
N25 N 0.38210(12) 0.59901(17) 0.30178(11) 0.0182(6) Uani 1 1 d . . .
N31 N 0.44459(13) 0.52095(17) 0.37977(11) 0.0200(6) Uani 1 1 d . . .
C1 C 0.61353(14) 0.5761(2) 0.33138(13) 0.0163(7) Uani 1 1 d . . .
C3 C 0.57683(15) 0.6882(2) 0.38943(13) 0.0173(7) Uani 1 1 d . . .
C4 C 0.63814(15) 0.6955(2) 0.41288(13) 0.0198(7) Uani 1 1 d . . .
H4 H 0.6462 0.7366 0.4410 0.024 Uiso 1 1 calc R . .
C5 C 0.68768(15) 0.6419(2) 0.39484(13) 0.0191(7) Uani 1 1 d . . .
C6 C 0.67596(15) 0.5824(2) 0.35324(13) 0.0191(7) Uani 1 1 d . . .
H6 H 0.7101 0.5467 0.3401 0.023 Uiso 1 1 calc R . .
C7 C 0.59028(15) 0.5163(2) 0.28865(13) 0.0174(7) Uani 1 1 d . . .
C9 C 0.50073(15) 0.4710(2) 0.23688(13) 0.0188(7) Uani 1 1 d . . .
H9 H 0.4554 0.4737 0.2288 0.023 Uiso 1 1 calc R . .
C10 C 0.53926(15) 0.4154(2) 0.20690(14) 0.0214(7) Uani 1 1 d . . .
H10 H 0.5207 0.3812 0.1784 0.026 Uiso 1 1 calc R . .
C11 C 0.60518(16) 0.4099(2) 0.21878(15) 0.0241(8) Uani 1 1 d . . .
H11 H 0.6326 0.3721 0.1986 0.029 Uiso 1 1 calc R . .
C12 C 0.63058(15) 0.4603(2) 0.26066(14) 0.0205(7) Uani 1 1 d . . .
H12 H 0.6755 0.4565 0.2701 0.025 Uiso 1 1 calc R . .
C13 C 0.51870(15) 0.7390(2) 0.40308(13) 0.0174(7) Uani 1 1 d . . .
C15 C 0.40701(16) 0.7575(2) 0.38751(14) 0.0225(7) Uani 1 1 d . . .
H15 H 0.3676 0.7399 0.3702 0.027 Uiso 1 1 calc R . .
C16 C 0.40550(17) 0.8274(2) 0.42220(14) 0.0250(8) Uani 1 1 d . . .
H16 H 0.3657 0.8572 0.4284 0.030 Uiso 1 1 calc R . .
C17 C 0.46230(17) 0.8540(2) 0.44787(14) 0.0267(8) Uani 1 1 d . . .
H17 H 0.4622 0.9022 0.4717 0.032 Uiso 1 1 calc R . .
C18 C 0.51935(17) 0.8090(2) 0.43824(14) 0.0234(7) Uani 1 1 d . . .
H18 H 0.5589 0.8260 0.4557 0.028 Uiso 1 1 calc R . .
C20 C 0.51867(16) 0.7322(2) 0.22887(14) 0.0229(7) Uani 1 1 d . . .
H20 H 0.5615 0.7272 0.2437 0.027 Uiso 1 1 calc R . .
C21 C 0.50951(18) 0.7814(2) 0.18178(15) 0.0306(8) Uani 1 1 d . . .
H21 H 0.5456 0.8083 0.1643 0.037 Uiso 1 1 calc R . .
C22 C 0.44751(19) 0.7907(2) 0.16058(15) 0.0317(9) Uani 1 1 d . . .
H22 H 0.4401 0.8253 0.1288 0.038 Uiso 1 1 calc R . .
C23 C 0.39622(17) 0.7491(2) 0.18622(15) 0.0267(8) Uani 1 1 d . . .
H23 H 0.3530 0.7551 0.1723 0.032 Uiso 1 1 calc R . .
C24 C 0.40801(15) 0.6986(2) 0.23227(14) 0.0193(7) Uani 1 1 d . . .
C26 C 0.35779(15) 0.6488(2) 0.26089(14) 0.0196(7) Uani 1 1 d . . .
C27 C 0.29097(15) 0.6506(2) 0.25108(15) 0.0252(8) Uani 1 1 d . . .
H27 H 0.2734 0.6848 0.2222 0.030 Uiso 1 1 calc R . .
C28 C 0.25063(16) 0.6019(2) 0.28407(16) 0.0296(8) Uani 1 1 d . . .
H28 H 0.2047 0.6039 0.2785 0.035 Uiso 1 1 calc R . .
C29 C 0.27590(16) 0.5503(2) 0.32491(16) 0.0292(8) Uani 1 1 d . . .
H29 H 0.2479 0.5160 0.3470 0.035 Uiso 1 1 calc R . .
C30 C 0.34315(15) 0.5491(2) 0.33329(14) 0.0217(7) Uani 1 1 d . . .
C32 C 0.37933(16) 0.5008(2) 0.37500(14) 0.0237(8) Uani 1 1 d . . .
C33 C 0.3519(2) 0.4368(2) 0.40754(15) 0.0338(9) Uani 1 1 d . . .
H33 H 0.3068 0.4233 0.4040 0.041 Uiso 1 1 calc R . .
C34 C 0.3899(2) 0.3934(3) 0.44471(17) 0.0419(10) Uani 1 1 d . . .
H34 H 0.3716 0.3494 0.4669 0.050 Uiso 1 1 calc R . .
C35 C 0.4553(2) 0.4142(3) 0.44967(16) 0.0394(10) Uani 1 1 d . . .
H35 H 0.4824 0.3848 0.4754 0.047 Uiso 1 1 calc R . .
C36 C 0.48080(19) 0.4783(2) 0.41673(14) 0.0284(8) Uani 1 1 d . . .
H36 H 0.5257 0.4926 0.4205 0.034 Uiso 1 1 calc R . .
C37 C 0.75228(17) 0.6482(2) 0.42367(15) 0.0263(8) Uani 1 1 d . . .
C38 C 0.86196(16) 0.6010(3) 0.42638(16) 0.0324(9) Uani 1 1 d . . .
H38A H 0.8554 0.5779 0.4642 0.039 Uiso 1 1 calc R . .
H38B H 0.8819 0.6584 0.4295 0.039 Uiso 1 1 calc R . .
C39 C 0.90553(19) 0.5432(3) 0.39389(18) 0.0421(10) Uani 1 1 d . . .
H39C H 0.8854 0.4866 0.3911 0.063 Uiso 1 1 calc R . .
H39D H 0.9479 0.5383 0.4126 0.063 Uiso 1 1 calc R . .
H39E H 0.9119 0.5667 0.3567 0.063 Uiso 1 1 calc R . .
P1 P 0.81712(4) 0.35121(6) 0.28345(4) 0.0294(2) Uani 1 1 d . . .
F1 F 0.83386(9) 0.25375(13) 0.26880(11) 0.0417(6) Uani 1 1 d . . .
F2 F 0.86318(11) 0.38236(15) 0.23411(10) 0.0437(6) Uani 1 1 d . . .
F3 F 0.79959(11) 0.44771(14) 0.29814(10) 0.0451(6) Uani 1 1 d . . .
F4 F 0.76983(11) 0.31851(16) 0.33166(11) 0.0514(7) Uani 1 1 d . . .
F5 F 0.87754(11) 0.35379(14) 0.32491(10) 0.0455(6) Uani 1 1 d . . .
F6 F 0.75629(10) 0.34816(14) 0.24122(10) 0.0446(6) Uani 1 1 d . . .
P2 P 0.88734(5) 0.11179(7) 0.07536(4) 0.0375(3) Uani 1 1 d . . .
F7 F 0.82581(16) 0.0509(2) 0.07625(13) 0.0860(10) Uani 1 1 d . . .
F8 F 0.85373(14) 0.17473(18) 0.03211(12) 0.0697(8) Uani 1 1 d . . .
F9 F 0.94940(13) 0.1724(2) 0.07302(11) 0.0668(8) Uani 1 1 d . . .
F10 F 0.92259(18) 0.0506(3) 0.11680(15) 0.1059(13) Uani 1 1 d . . .
F11 F 0.91570(17) 0.05909(17) 0.02475(13) 0.0789(10) Uani 1 1 d . . .
F12 F 0.86031(16) 0.1657(2) 0.12578(13) 0.0905(11) Uani 1 1 d . . .
O3 O 0.63278(17) 0.4228(3) 0.42676(18) 0.0797(12) Uani 1 1 d . . .
C40 C 0.7437(2) 0.4175(3) 0.4492(2) 0.0591(14) Uani 1 1 d . . .
H40A H 0.7487 0.4389 0.4112 0.089 Uiso 1 1 calc R . .
H40B H 0.7685 0.3644 0.4534 0.089 Uiso 1 1 calc R . .
H40C H 0.7602 0.4602 0.4754 0.089 Uiso 1 1 calc R . .
C41 C 0.6741(2) 0.4010(2) 0.46040(18) 0.0374(9) Uani 1 1 d . . .
C42 C 0.6581(3) 0.3595(3) 0.5125(2) 0.0798(19) Uani 1 1 d . . .
H42A H 0.6119 0.3694 0.5212 0.120 Uiso 1 1 calc R . .
H42B H 0.6854 0.3832 0.5421 0.120 Uiso 1 1 calc R . .
H42C H 0.6661 0.2980 0.5092 0.120 Uiso 1 1 calc R . .
O4 O 0.74520(15) 0.2865(2) 0.12658(17) 0.0701(11) Uani 1 1 d . . .
H1O H 0.7775 0.2340 0.1121 0.050 Uiso 1 1 d . . .
H2O H 0.7721 0.3039 0.1686 0.050 Uiso 1 1 d . . .

loop_
_atom_site_aniso_label
_atom_site_aniso_U_11
_atom_site_aniso_U_22
_atom_site_aniso_U_33
_atom_site_aniso_U_23
_atom_site_aniso_U_13
_atom_site_aniso_U_12
Ru1 0.01150(12) 0.01393(13) 0.01746(12) -0.00155(11) -0.00010(10) -0.00036(11)
O1 0.0330(15) 0.062(2) 0.0459(18) -0.0274(16) -0.0192(13) 0.0104(14)
O2 0.0163(11) 0.0366(14) 0.0302(13) -0.0030(12) -0.0085(10) 0.0015(11)
N2 0.0158(13) 0.0144(14) 0.0175(13) 0.0023(11) -0.0021(11) -0.0007(11)
N8 0.0137(12) 0.0142(13) 0.0185(13) 0.0009(11) -0.0015(11) -0.0005(11)
N14 0.0188(14) 0.0151(14) 0.0192(14) 0.0014(11) 0.0012(11) -0.0007(11)
N19 0.0155(13) 0.0155(14) 0.0212(14) -0.0025(11) -0.0018(11) 0.0006(11)
N25 0.0140(13) 0.0173(15) 0.0233(14) -0.0081(12) 0.0024(11) -0.0022(11)
N31 0.0240(14) 0.0167(15) 0.0194(15) -0.0035(12) 0.0018(12) -0.0009(12)
C1 0.0141(15) 0.0146(16) 0.0201(17) 0.0017(13) -0.0004(13) 0.0012(12)
C3 0.0211(16) 0.0156(17) 0.0151(16) 0.0017(13) -0.0018(13) -0.0010(13)
C4 0.0212(16) 0.0179(17) 0.0202(17) 0.0010(14) -0.0024(14) -0.0043(14)
C5 0.0169(15) 0.0186(17) 0.0219(17) 0.0049(14) -0.0038(13) -0.0022(13)
C6 0.0165(16) 0.0204(17) 0.0204(17) 0.0033(14) 0.0009(14) 0.0010(13)
C7 0.0168(15) 0.0162(16) 0.0190(17) 0.0019(13) -0.0005(13) -0.0013(13)
C9 0.0162(15) 0.0174(17) 0.0227(18) 0.0004(14) -0.0025(13) -0.0030(13)
C10 0.0239(17) 0.0178(17) 0.0227(18) -0.0039(14) -0.0026(14) -0.0025(13)
C11 0.0249(17) 0.0196(19) 0.0277(19) -0.0042(15) 0.0026(15) 0.0032(14)
C12 0.0163(15) 0.0182(17) 0.0270(19) 0.0007(14) -0.0013(14) 0.0002(13)
C13 0.0191(16) 0.0160(16) 0.0170(15) 0.0012(13) 0.0000(14) -0.0024(14)
C15 0.0204(16) 0.0230(18) 0.0242(18) 0.0015(15) 0.0031(14) 0.0001(15)
C16 0.0233(17) 0.0245(19) 0.0271(19) -0.0004(16) 0.0041(15) 0.0062(15)
C17 0.033(2) 0.0231(18) 0.0243(18) -0.0051(15) 0.0052(15) 0.0032(15)
C18 0.0252(18) 0.0215(18) 0.0236(17) -0.0029(14) -0.0004(15) -0.0021(15)
C20 0.0193(16) 0.0219(18) 0.0274(18) -0.0010(15) 0.0015(15) -0.0024(15)
C21 0.035(2) 0.028(2) 0.028(2) 0.0045(17) 0.0058(17) -0.0049(16)
C22 0.041(2) 0.028(2) 0.026(2) 0.0042(16) -0.0043(17) 0.0014(18)
C23 0.0256(18) 0.0239(19) 0.030(2) -0.0024(16) -0.0071(15) 0.0042(15)
C24 0.0186(16) 0.0153(17) 0.0241(18) -0.0057(14) -0.0027(14) 0.0019(14)
C26 0.0179(16) 0.0156(16) 0.0252(18) -0.0070(14) -0.0031(14) 0.0039(14)
C27 0.0186(16) 0.0241(18) 0.033(2) -0.0079(16) -0.0063(15) 0.0034(14)
C28 0.0141(15) 0.032(2) 0.042(2) -0.0109(18) 0.0004(15) -0.0010(16)
C29 0.0184(17) 0.031(2) 0.038(2) -0.0090(18) 0.0104(16) -0.0098(15)
C30 0.0182(16) 0.0210(17) 0.0259(19) -0.0085(15) 0.0050(14) -0.0061(14)
C32 0.0251(17) 0.0217(18) 0.0244(19) -0.0081(15) 0.0078(15) -0.0075(15)
C33 0.042(2) 0.032(2) 0.028(2) -0.0006(17) 0.0051(18) -0.0134(18)
C34 0.062(3) 0.030(2) 0.034(2) 0.0060(19) 0.010(2) -0.017(2)
C35 0.060(3) 0.032(2) 0.026(2) 0.0083(17) -0.0037(19) 0.002(2)
C36 0.037(2) 0.0245(19) 0.0232(18) -0.0018(15) 0.0012(17) 0.0012(17)
C37 0.0213(17) 0.0273(19) 0.0303(19) -0.0035(17) -0.0053(16) 0.0011(15)
C38 0.0178(17) 0.041(2) 0.038(2) -0.0038(19) -0.0133(16) -0.0028(17)
C39 0.027(2) 0.050(3) 0.049(3) -0.004(2) -0.0066(19) 0.0078(19)
P1 0.0196(4) 0.0221(5) 0.0464(6) 0.0029(4) -0.0043(4) 0.0013(4)
F1 0.0187(10) 0.0234(11) 0.0830(18) -0.0022(12) 0.0013(11) 0.0012(9)
F2 0.0343(12) 0.0426(14) 0.0543(15) 0.0117(12) 0.0020(11) -0.0036(11)
F3 0.0488(14) 0.0267(12) 0.0600(16) -0.0053(11) -0.0159(12) 0.0091(11)
F4 0.0407(13) 0.0506(15) 0.0628(17) 0.0098(13) 0.0155(12) 0.0040(12)
F5 0.0394(13) 0.0375(13) 0.0598(16) 0.0089(12) -0.0224(12) -0.0017(11)
F6 0.0253(11) 0.0416(14) 0.0668(16) -0.0100(12) -0.0153(11) 0.0067(10)
P2 0.0400(6) 0.0418(6) 0.0306(5) 0.0076(5) 0.0059(4) 0.0070(5)
F7 0.076(2) 0.108(3) 0.074(2) 0.0086(19) 0.0221(17) -0.043(2)
F8 0.0667(18) 0.0660(19) 0.076(2) 0.0221(16) -0.0225(16) 0.0100(15)
F9 0.0569(17) 0.092(2) 0.0517(17) -0.0067(16) -0.0003(14) -0.0182(16)
F10 0.107(3) 0.124(3) 0.086(3) 0.065(2) -0.006(2) 0.027(2)
F11 0.125(3) 0.0402(16) 0.071(2) -0.0044(14) 0.052(2) -0.0041(17)
F12 0.076(2) 0.128(3) 0.067(2) -0.036(2) 0.0341(17) 0.002(2)
O3 0.051(2) 0.083(3) 0.106(3) 0.029(2) -0.024(2) -0.008(2)
C40 0.051(3) 0.064(3) 0.063(3) 0.022(3) -0.013(3) -0.005(2)
C41 0.044(2) 0.025(2) 0.043(2) -0.0004(18) -0.002(2) 0.0033(18)
C42 0.121(5) 0.048(3) 0.071(4) 0.011(3) 0.056(4) 0.021(3)
O4 0.0328(16) 0.063(2) 0.114(3) 0.015(2) -0.0063(19) -0.0066(16)

loop_
_atom_type_symbol
_atom_type_description
_atom_type_scat_dispersion_real
_atom_type_scat_dispersion_imag
_atom_type_scat_source
C C 0.0033 0.0016 'International Tables Vol C Tables 4.2.6.8 and 6.1.1.4'
H H 0.0000 0.0000 'International Tables Vol C Tables 4.2.6.8 and 6.1.1.4'
F F 0.0171 0.0103 'International Tables Vol C Tables 4.2.6.8 and 6.1.1.4'
N N 0.0061 0.0033 'International Tables Vol C Tables 4.2.6.8 and 6.1.1.4'
O O 0.0106 0.0060 'International Tables Vol C Tables 4.2.6.8 and 6.1.1.4'
P P 0.1023 0.0942 'International Tables Vol C Tables 4.2.6.8 and 6.1.1.4'
Ru Ru -1.2594 0.8363 'International Tables Vol C Tables 4.2.6.8 and 6.1.1.4'

loop_
_geom_angle_atom_site_label_1
_geom_angle_atom_site_label_2
_geom_angle_atom_site_label_3
_geom_angle
_geom_angle_site_symmetry_1
_geom_angle_site_symmetry_3
_geom_angle_publ_flag
N2 Ru1 N25 175.38(11) . . ?
N2 Ru1 N8 78.91(10) . . ?
N25 Ru1 N8 105.18(10) . . ?
N2 Ru1 N14 79.37(10) . . ?
N25 Ru1 N14 96.62(10) . . ?
N8 Ru1 N14 158.14(10) . . ?
N2 Ru1 N31 98.87(10) . . ?
N25 Ru1 N31 79.00(11) . . ?
N8 Ru1 N31 91.86(10) . . ?
N14 Ru1 N31 93.95(10) . . ?
N2 Ru1 N19 103.72(10) . . ?
N25 Ru1 N19 78.61(11) . . ?
N8 Ru1 N19 90.47(10) . . ?
N14 Ru1 N19 92.22(10) . . ?
N31 Ru1 N19 157.31(10) . . ?
C37 O2 C38 115.9(3) . . ?
C1 N2 C3 121.5(3) . . ?
C1 N2 Ru1 119.6(2) . . ?
C3 N2 Ru1 118.8(2) . . ?
C9 N8 C7 118.2(3) . . ?
C9 N8 Ru1 127.7(2) . . ?
C7 N8 Ru1 114.1(2) . . ?
C15 N14 C13 118.1(3) . . ?
C15 N14 Ru1 128.3(2) . . ?
C13 N14 Ru1 113.6(2) . . ?
C20 N19 C24 118.2(3) . . ?
C20 N19 Ru1 127.7(2) . . ?
C24 N19 Ru1 114.1(2) . . ?
C30 N25 C26 121.8(3) . . ?
C30 N25 Ru1 118.8(2) . . ?
C26 N25 Ru1 118.9(2) . . ?
C36 N31 C32 118.6(3) . . ?
C36 N31 Ru1 128.0(2) . . ?
C32 N31 Ru1 113.3(2) . . ?
N2 C1 C6 120.1(3) . . ?
N2 C1 C7 112.3(3) . . ?
C6 C1 C7 127.6(3) . . ?
N2 C3 C4 120.1(3) . . ?
N2 C3 C13 113.1(3) . . ?
C4 C3 C13 126.8(3) . . ?
C3 C4 C5 119.1(3) . . ?
C3 C4 H4 120.4 . . ?
C5 C4 H4 120.4 . . ?
C4 C5 C6 120.4(3) . . ?
C4 C5 C37 117.4(3) . . ?
C6 C5 C37 122.1(3) . . ?
C1 C6 C5 118.8(3) . . ?
C1 C6 H6 120.6 . . ?
C5 C6 H6 120.6 . . ?
N8 C7 C12 121.3(3) . . ?
N8 C7 C1 115.0(3) . . ?
C12 C7 C1 123.6(3) . . ?
N8 C9 C10 122.7(3) . . ?
N8 C9 H9 118.7 . . ?
C10 C9 H9 118.7 . . ?
C9 C10 C11 119.3(3) . . ?
C9 C10 H10 120.4 . . ?
C11 C10 H10 120.4 . . ?
C10 C11 C12 118.9(3) . . ?
C10 C11 H11 120.6 . . ?
C12 C11 H11 120.6 . . ?
C7 C12 C11 119.7(3) . . ?
C7 C12 H12 120.2 . . ?
C11 C12 H12 120.2 . . ?
N14 C13 C18 121.1(3) . . ?
N14 C13 C3 114.9(3) . . ?
C18 C13 C3 123.9(3) . . ?
N14 C15 C16 122.7(3) . . ?
N14 C15 H15 118.7 . . ?
C16 C15 H15 118.7 . . ?
C15 C16 C17 119.5(3) . . ?
C15 C16 H16 120.3 . . ?
C17 C16 H16 120.3 . . ?
C16 C17 C18 118.8(3) . . ?
C16 C17 H17 120.6 . . ?
C18 C17 H17 120.6 . . ?
C17 C18 C13 119.8(3) . . ?
C17 C18 H18 120.1 . . ?
C13 C18 H18 120.1 . . ?
N19 C20 C21 122.7(3) . . ?
N19 C20 H20 118.7 . . ?
C21 C20 H20 118.7 . . ?
C22 C21 C20 119.3(3) . . ?
C22 C21 H21 120.4 . . ?
C20 C21 H21 120.4 . . ?
C21 C22 C23 118.9(3) . . ?
C21 C22 H22 120.5 . . ?
C23 C22 H22 120.5 . . ?
C22 C23 C24 119.7(3) . . ?
C22 C23 H23 120.1 . . ?
C24 C23 H23 120.1 . . ?
N19 C24 C23 121.1(3) . . ?
N19 C24 C26 114.8(3) . . ?
C23 C24 C26 124.1(3) . . ?
N25 C26 C27 119.9(3) . . ?
N25 C26 C24 113.1(3) . . ?
C27 C26 C24 126.9(3) . . ?
C28 C27 C26 118.7(3) . . ?
C28 C27 H27 120.6 . . ?
C26 C27 H27 120.6 . . ?
C29 C28 C27 120.9(3) . . ?
C29 C28 H28 119.5 . . ?
C27 C28 H28 119.5 . . ?
C28 C29 C30 118.9(3) . . ?
C28 C29 H29 120.5 . . ?
C30 C29 H29 120.5 . . ?
N25 C30 C29 119.6(3) . . ?
N25 C30 C32 112.9(3) . . ?
C29 C30 C32 127.5(3) . . ?
N31 C32 C33 120.6(3) . . ?
N31 C32 C30 115.5(3) . . ?
C33 C32 C30 123.9(3) . . ?
C34 C33 C32 119.9(4) . . ?
C34 C33 H33 120.1 . . ?
C32 C33 H33 120.1 . . ?
C33 C34 C35 119.4(4) . . ?
C33 C34 H34 120.3 . . ?
C35 C34 H34 120.3 . . ?
C36 C35 C34 119.1(4) . . ?
C36 C35 H35 120.5 . . ?
C34 C35 H35 120.5 . . ?
N31 C36 C35 122.5(4) . . ?
N31 C36 H36 118.8 . . ?
C35 C36 H36 118.8 . . ?
O1 C37 O2 124.5(3) . . ?
O1 C37 C5 122.7(3) . . ?
O2 C37 C5 112.8(3) . . ?
O2 C38 C39 107.8(3) . . ?
O2 C38 H38A 110.1 . . ?
C39 C38 H38A 110.1 . . ?
O2 C38 H38B 110.1 . . ?
C39 C38 H38B 110.1 . . ?
H38A C38 H38B 108.5 . . ?
C38 C39 H39C 109.5 . . ?
C38 C39 H39D 109.5 . . ?
H39C C39 H39D 109.5 . . ?
C38 C39 H39E 109.5 . . ?
H39C C39 H39E 109.5 . . ?
H39D C39 H39E 109.5 . . ?
F5 P1 F3 90.64(13) . . ?
F5 P1 F2 90.12(13) . . ?
F3 P1 F2 90.53(14) . . ?
F5 P1 F4 91.21(14) . . ?
F3 P1 F4 90.32(14) . . ?
F2 P1 F4 178.41(15) . . ?
F5 P1 F1 89.81(12) . . ?
F3 P1 F1 179.30(14) . . ?
F2 P1 F1 90.01(13) . . ?
F4 P1 F1 89.14(13) . . ?
F5 P1 F6 179.59(16) . . ?
F3 P1 F6 89.70(12) . . ?
F2 P1 F6 89.64(13) . . ?
F4 P1 F6 89.02(14) . . ?
F1 P1 F6 89.85(12) . . ?
F10 P2 F7 89.4(2) . . ?
F10 P2 F12 89.8(2) . . ?
F7 P2 F12 91.87(18) . . ?
F10 P2 F11 90.3(2) . . ?
F7 P2 F11 89.33(18) . . ?
F12 P2 F11 178.79(19) . . ?
F10 P2 F9 91.11(19) . . ?
F7 P2 F9 178.69(18) . . ?
F12 P2 F9 89.33(17) . . ?
F11 P2 F9 89.46(16) . . ?
F10 P2 F8 178.0(2) . . ?
F7 P2 F8 92.17(18) . . ?
F12 P2 F8 91.30(19) . . ?
F11 P2 F8 88.59(17) . . ?
F9 P2 F8 87.28(16) . . ?
C41 C40 H40A 109.5 . . ?
C41 C40 H40B 109.5 . . ?
H40A C40 H40B 109.5 . . ?
C41 C40 H40C 109.5 . . ?
H40A C40 H40C 109.5 . . ?
H40B C40 H40C 109.5 . . ?
O3 C41 C42 123.0(5) . . ?
O3 C41 C40 119.9(4) . . ?
C42 C41 C40 117.1(4) . . ?
C41 C42 H42A 109.5 . . ?
C41 C42 H42B 109.5 . . ?
H42A C42 H42B 109.5 . . ?
C41 C42 H42C 109.5 . . ?
H42A C42 H42C 109.5 . . ?
H42B C42 H42C 109.5 . . ?
H1O O4 H2O 99.4 . . ?

loop_
_geom_bond_atom_site_label_1
_geom_bond_atom_site_label_2
_geom_bond_distance
_geom_bond_site_symmetry_2
_geom_bond_publ_flag
Ru1 N2 1.972(2) . ?
Ru1 N25 1.985(2) . ?
Ru1 N8 2.067(3) . ?
Ru1 N14 2.074(3) . ?
Ru1 N31 2.075(3) . ?
Ru1 N19 2.077(3) . ?
O1 C37 1.205(4) . ?
O2 C37 1.329(4) . ?
O2 C38 1.461(4) . ?
N2 C1 1.356(4) . ?
N2 C3 1.360(4) . ?
N8 C9 1.341(4) . ?
N8 C7 1.374(4) . ?
N14 C15 1.346(4) . ?
N14 C13 1.378(4) . ?
N19 C20 1.337(4) . ?
N19 C24 1.375(4) . ?
N25 C30 1.351(4) . ?
N25 C26 1.353(4) . ?
N31 C36 1.339(4) . ?
N31 C32 1.378(4) . ?
C1 C6 1.386(4) . ?
C1 C7 1.472(4) . ?
C3 C4 1.381(4) . ?
C3 C13 1.469(4) . ?
C4 C5 1.386(5) . ?
C4 H4 0.9500 . ?
C5 C6 1.391(5) . ?
C5 C37 1.497(4) . ?
C6 H6 0.9500 . ?
C7 C12 1.380(4) . ?
C9 C10 1.380(5) . ?
C9 H9 0.9500 . ?
C10 C11 1.382(5) . ?
C10 H10 0.9500 . ?
C11 C12 1.384(5) . ?
C11 H11 0.9500 . ?
C12 H12 0.9500 . ?
C13 C18 1.386(5) . ?
C15 C16 1.379(5) . ?
C15 H15 0.9500 . ?
C16 C17 1.381(5) . ?
C16 H16 0.9500 . ?
C17 C18 1.384(5) . ?
C17 H17 0.9500 . ?
C18 H18 0.9500 . ?
C20 C21 1.386(5) . ?
C20 H20 0.9500 . ?
C21 C22 1.376(5) . ?
C21 H21 0.9500 . ?
C22 C23 1.382(5) . ?
C22 H22 0.9500 . ?
C23 C24 1.385(5) . ?
C23 H23 0.9500 . ?
C24 C26 1.464(5) . ?
C26 C27 1.388(4) . ?
C27 C28 1.378(5) . ?
C27 H27 0.9500 . ?
C28 C29 1.375(5) . ?
C28 H28 0.9500 . ?
C29 C30 1.392(5) . ?
C29 H29 0.9500 . ?
C30 C32 1.461(5) . ?
C32 C33 1.391(5) . ?
C33 C34 1.369(6) . ?
C33 H33 0.9500 . ?
C34 C35 1.383(6) . ?
C34 H34 0.9500 . ?
C35 C36 1.382(5) . ?
C35 H35 0.9500 . ?
C36 H36 0.9500 . ?
C38 C39 1.493(5) . ?
C38 H38A 0.9900 . ?
C38 H38B 0.9900 . ?
C39 H39C 0.9800 . ?
C39 H39D 0.9800 . ?
C39 H39E 0.9800 . ?
P1 F5 1.591(2) . ?
P1 F3 1.593(2) . ?
P1 F2 1.595(2) . ?
P1 F4 1.598(2) . ?
P1 F1 1.604(2) . ?
P1 F6 1.610(2) . ?
P2 F10 1.561(3) . ?
P2 F7 1.580(3) . ?
P2 F12 1.581(3) . ?
P2 F11 1.584(3) . ?
P2 F9 1.587(3) . ?
P2 F8 1.592(3) . ?
O3 C41 1.221(5) . ?
C40 C41 1.474(6) . ?
C40 H40A 0.9800 . ?
C40 H40B 0.9800 . ?
C40 H40C 0.9800 . ?
C41 C42 1.452(6) . ?
C42 H42A 0.9800 . ?
C42 H42B 0.9800 . ?
C42 H42C 0.9800 . ?
O4 H1O 1.1117 . ?
O4 H2O 1.1856 . ?

loop_
_geom_torsion_atom_site_label_1
_geom_torsion_atom_site_label_2
_geom_torsion_atom_site_label_3
_geom_torsion_atom_site_label_4
_geom_torsion
_geom_torsion_site_symmetry_1
_geom_torsion_site_symmetry_2
_geom_torsion_site_symmetry_3
_geom_torsion_site_symmetry_4
_geom_torsion_publ_flag
N8 Ru1 N2 C1 -3.6(2) . . . . ?
N14 Ru1 N2 C1 178.9(2) . . . . ?
N31 Ru1 N2 C1 86.5(2) . . . . ?
N19 Ru1 N2 C1 -91.4(2) . . . . ?
N8 Ru1 N2 C3 -179.5(2) . . . . ?
N14 Ru1 N2 C3 3.1(2) . . . . ?
N31 Ru1 N2 C3 -89.3(2) . . . . ?
N19 Ru1 N2 C3 92.8(2) . . . . ?
N2 Ru1 N8 C9 -175.6(3) . . . . ?
N25 Ru1 N8 C9 6.6(3) . . . . ?
N14 Ru1 N8 C9 -168.9(3) . . . . ?
N31 Ru1 N8 C9 85.7(3) . . . . ?
N19 Ru1 N8 C9 -71.7(3) . . . . ?
N2 Ru1 N8 C7 2.0(2) . . . . ?
N25 Ru1 N8 C7 -175.8(2) . . . . ?
N14 Ru1 N8 C7 8.7(4) . . . . ?
N31 Ru1 N8 C7 -96.7(2) . . . . ?
N19 Ru1 N8 C7 105.9(2) . . . . ?
N2 Ru1 N14 C15 176.4(3) . . . . ?
N25 Ru1 N14 C15 -6.0(3) . . . . ?
N8 Ru1 N14 C15 169.7(3) . . . . ?
N31 Ru1 N14 C15 -85.3(3) . . . . ?
N19 Ru1 N14 C15 72.8(3) . . . . ?
N2 Ru1 N14 C13 -0.1(2) . . . . ?
N25 Ru1 N14 C13 177.5(2) . . . . ?
N8 Ru1 N14 C13 -6.8(4) . . . . ?
N31 Ru1 N14 C13 98.2(2) . . . . ?
N19 Ru1 N14 C13 -103.7(2) . . . . ?
N2 Ru1 N19 C20 10.3(3) . . . . ?
N25 Ru1 N19 C20 -173.8(3) . . . . ?
N8 Ru1 N19 C20 -68.4(3) . . . . ?
N14 Ru1 N19 C20 89.9(3) . . . . ?
N31 Ru1 N19 C20 -164.4(3) . . . . ?
N2 Ru1 N19 C24 -172.4(2) . . . . ?
N25 Ru1 N19 C24 3.5(2) . . . . ?
N8 Ru1 N19 C24 108.9(2) . . . . ?
N14 Ru1 N19 C24 -92.8(2) . . . . ?
N31 Ru1 N19 C24 12.9(4) . . . . ?
N8 Ru1 N25 C30 94.7(2) . . . . ?
N14 Ru1 N25 C30 -87.0(2) . . . . ?
N31 Ru1 N25 C30 5.7(2) . . . . ?
N19 Ru1 N25 C30 -178.0(2) . . . . ?
N8 Ru1 N25 C26 -93.9(2) . . . . ?
N14 Ru1 N25 C26 84.4(2) . . . . ?
N31 Ru1 N25 C26 177.2(2) . . . . ?
N19 Ru1 N25 C26 -6.5(2) . . . . ?
N2 Ru1 N31 C36 -9.5(3) . . . . ?
N25 Ru1 N31 C36 174.6(3) . . . . ?
N8 Ru1 N31 C36 69.5(3) . . . . ?
N14 Ru1 N31 C36 -89.4(3) . . . . ?
N19 Ru1 N31 C36 165.2(3) . . . . ?
N2 Ru1 N31 C32 174.5(2) . . . . ?
N25 Ru1 N31 C32 -1.3(2) . . . . ?
N8 Ru1 N31 C32 -106.4(2) . . . . ?
N14 Ru1 N31 C32 94.6(2) . . . . ?
N19 Ru1 N31 C32 -10.8(4) . . . . ?
C3 N2 C1 C6 0.9(5) . . . . ?
Ru1 N2 C1 C6 -174.9(2) . . . . ?
C3 N2 C1 C7 -179.9(3) . . . . ?
Ru1 N2 C1 C7 4.4(3) . . . . ?
C1 N2 C3 C4 -2.0(5) . . . . ?
Ru1 N2 C3 C4 173.8(2) . . . . ?
C1 N2 C3 C13 179.0(3) . . . . ?
Ru1 N2 C3 C13 -5.2(3) . . . . ?
N2 C3 C4 C5 1.2(5) . . . . ?
C13 C3 C4 C5 -180.0(3) . . . . ?
C3 C4 C5 C6 0.7(5) . . . . ?
C3 C4 C5 C37 -176.4(3) . . . . ?
N2 C1 C6 C5 1.0(5) . . . . ?
C7 C1 C6 C5 -178.1(3) . . . . ?
C4 C5 C6 C1 -1.8(5) . . . . ?
C37 C5 C6 C1 175.2(3) . . . . ?
C9 N8 C7 C12 -0.7(4) . . . . ?
Ru1 N8 C7 C12 -178.6(2) . . . . ?
C9 N8 C7 C1 177.5(3) . . . . ?
Ru1 N8 C7 C1 -0.3(3) . . . . ?
N2 C1 C7 N8 -2.5(4) . . . . ?
C6 C1 C7 N8 176.7(3) . . . . ?
N2 C1 C7 C12 175.7(3) . . . . ?
C6 C1 C7 C12 -5.1(5) . . . . ?
C7 N8 C9 C10 -0.7(5) . . . . ?
Ru1 N8 C9 C10 176.8(2) . . . . ?
N8 C9 C10 C11 1.0(5) . . . . ?
C9 C10 C11 C12 0.2(5) . . . . ?
N8 C7 C12 C11 1.9(5) . . . . ?
C1 C7 C12 C11 -176.2(3) . . . . ?
C10 C11 C12 C7 -1.6(5) . . . . ?
C15 N14 C13 C18 -0.6(5) . . . . ?
Ru1 N14 C13 C18 176.3(2) . . . . ?
C15 N14 C13 C3 -179.4(3) . . . . ?
Ru1 N14 C13 C3 -2.5(3) . . . . ?
N2 C3 C13 N14 4.9(4) . . . . ?
C4 C3 C13 N14 -174.0(3) . . . . ?
N2 C3 C13 C18 -173.9(3) . . . . ?
C4 C3 C13 C18 7.2(5) . . . . ?
C13 N14 C15 C16 0.6(5) . . . . ?
Ru1 N14 C15 C16 -175.8(2) . . . . ?
N14 C15 C16 C17 -0.1(5) . . . . ?
C15 C16 C17 C18 -0.4(5) . . . . ?
C16 C17 C18 C13 0.4(5) . . . . ?
N14 C13 C18 C17 0.1(5) . . . . ?
C3 C13 C18 C17 178.8(3) . . . . ?
C24 N19 C20 C21 0.4(5) . . . . ?
Ru1 N19 C20 C21 177.5(3) . . . . ?
N19 C20 C21 C22 1.5(5) . . . . ?
C20 C21 C22 C23 -1.5(5) . . . . ?
C21 C22 C23 C24 -0.4(5) . . . . ?
C20 N19 C24 C23 -2.3(5) . . . . ?
Ru1 N19 C24 C23 -179.8(2) . . . . ?
C20 N19 C24 C26 177.2(3) . . . . ?
Ru1 N19 C24 C26 -0.4(3) . . . . ?
C22 C23 C24 N19 2.3(5) . . . . ?
C22 C23 C24 C26 -177.1(3) . . . . ?
C30 N25 C26 C27 1.1(5) . . . . ?
Ru1 N25 C26 C27 -170.0(2) . . . . ?
C30 N25 C26 C24 179.3(3) . . . . ?
Ru1 N25 C26 C24 8.1(3) . . . . ?
N19 C24 C26 N25 -4.7(4) . . . . ?
C23 C24 C26 N25 174.7(3) . . . . ?
N19 C24 C26 C27 173.2(3) . . . . ?
C23 C24 C26 C27 -7.3(5) . . . . ?
N25 C26 C27 C28 0.8(5) . . . . ?
C24 C26 C27 C28 -177.0(3) . . . . ?
C26 C27 C28 C29 -2.0(5) . . . . ?
C27 C28 C29 C30 1.2(5) . . . . ?
C26 N25 C30 C29 -1.9(5) . . . . ?
Ru1 N25 C30 C29 169.3(2) . . . . ?
C26 N25 C30 C32 -179.9(3) . . . . ?
Ru1 N25 C30 C32 -8.7(4) . . . . ?
C28 C29 C30 N25 0.7(5) . . . . ?
C28 C29 C30 C32 178.4(3) . . . . ?
C36 N31 C32 C33 -0.6(5) . . . . ?
Ru1 N31 C32 C33 175.8(3) . . . . ?
C36 N31 C32 C30 -179.1(3) . . . . ?
Ru1 N31 C32 C30 -2.7(4) . . . . ?
N25 C30 C32 N31 7.2(4) . . . . ?
C29 C30 C32 N31 -170.5(3) . . . . ?
N25 C30 C32 C33 -171.2(3) . . . . ?
C29 C30 C32 C33 11.0(6) . . . . ?
N31 C32 C33 C34 0.0(5) . . . . ?
C30 C32 C33 C34 178.4(3) . . . . ?
C32 C33 C34 C35 0.4(6) . . . . ?
C33 C34 C35 C36 -0.2(6) . . . . ?
C32 N31 C36 C35 0.8(5) . . . . ?
Ru1 N31 C36 C35 -175.0(3) . . . . ?
C34 C35 C36 N31 -0.4(6) . . . . ?
C38 O2 C37 O1 5.6(5) . . . . ?
C38 O2 C37 C5 -172.9(3) . . . . ?
C4 C5 C37 O1 13.1(5) . . . . ?
C6 C5 C37 O1 -164.0(4) . . . . ?
C4 C5 C37 O2 -168.4(3) . . . . ?
C6 C5 C37 O2 14.5(5) . . . . ?
C37 O2 C38 C39 173.0(3) . . . . ?
